data_7000988
loop_
_publ_author_name
'Geis, Vanessa'
'Guttsche, Kristin'
'Knapp, Carsten'
'Scherer, Harald'
'Uzun, Rabiya'

_publ_section_title
;
 Synthesis and characterization of synthetically useful salts of the
 weakly-coordinating dianion [B12Cl12]2&#x2212;
;
_journal_issue 15
_journal_name_full 'Dalton Transactions'
_journal_page_first 2687
_journal_page_last 2694
_journal_paper_doi 10.1039/b821030f
_journal_year 2009
_chemical_formula_moiety '2(C36 H30 N P2), B12 Cl12, 2(C H2 Cl2)'
_chemical_formula_sum 'C74 H64 B12 Cl16 N2 P4'
_chemical_formula_weight 1802.07
_chemical_name_systematic
;
?
;
_space_group_IT_number 147
_symmetry_cell_setting trigonal
_symmetry_space_group_name_Hall '-P 3'
_symmetry_space_group_name_H-M 'P -3'
_atom_sites_solution_hydrogens geom
_atom_sites_solution_primary direct
_atom_sites_solution_secondary difmap
_audit_creation_method SHELXL-97
_cell_angle_alpha 90.00
_cell_angle_beta 90.00
_cell_angle_gamma 120.00
_cell_formula_units_Z 1
_cell_length_a 13.794(2)
_cell_length_b 13.794(2)
_cell_length_c 12.613(3)
_cell_measurement_reflns_used 1000
_cell_measurement_temperature 113(2)
_cell_measurement_theta_max 27.45
_cell_measurement_theta_min 0.00
_cell_volume 2078.4(7)
_computing_cell_refinement 'CrystalClear (Rigaku Inc., 2007)'
_computing_data_collection 'CrystalClear (Rigaku Inc., 2007)'
_computing_data_reduction 'CrystalClear (Rigaku Inc., 2007)'
_computing_molecular_graphics Diamond
_computing_publication_material 'SHELXL-97 (Sheldrick, 1997)'
_computing_structure_refinement 'SHELXL-97 (Sheldrick, 1997)'
_computing_structure_solution 'SHELXS-97 (Sheldrick, 1997)'
_diffrn_ambient_temperature 113(2)
_diffrn_detector_area_resol_mean 10.000
_diffrn_measured_fraction_theta_full 0.993
_diffrn_measured_fraction_theta_max 0.993
_diffrn_measurement_device_type 'Rigaku R-AXIS Spider'
_diffrn_measurement_method dtprofit.ref
_diffrn_radiation_detector RX
_diffrn_radiation_monochromator graphite
_diffrn_radiation_source 'sealed tube'
_diffrn_radiation_type MoK\a
_diffrn_radiation_wavelength 0.71073
_diffrn_reflns_av_R_equivalents 0.0713
_diffrn_reflns_av_sigmaI/netI 0.0329
_diffrn_reflns_limit_h_max 14
_diffrn_reflns_limit_h_min -14
_diffrn_reflns_limit_k_max 14
_diffrn_reflns_limit_k_min -14
_diffrn_reflns_limit_l_max 13
_diffrn_reflns_limit_l_min -13
_diffrn_reflns_number 18471
_diffrn_reflns_theta_full 22.58
_diffrn_reflns_theta_max 22.58
_diffrn_reflns_theta_min 3.23
_exptl_absorpt_coefficient_mu 0.649
_exptl_absorpt_correction_T_max 0.9379
_exptl_absorpt_correction_T_min 0.8921
_exptl_absorpt_correction_type multi-scan
_exptl_absorpt_process_details
;
March 2001 T Higashi
;
_exptl_crystal_colour colorless
_exptl_crystal_density_diffrn 1.440
_exptl_crystal_density_method 'not measured'
_exptl_crystal_description block
_exptl_crystal_F_000 914
_exptl_crystal_size_max 0.18
_exptl_crystal_size_mid 0.17
_exptl_crystal_size_min 0.10
_refine_diff_density_max 0.222
_refine_diff_density_min -0.252
_refine_diff_density_rms 0.038
_refine_ls_goodness_of_fit_ref 1.030
_refine_ls_hydrogen_treatment refU
_refine_ls_matrix_type full
_refine_ls_number_parameters 346
_refine_ls_number_reflns 1835
_refine_ls_number_restraints 0
_refine_ls_restrained_S_all 1.030
_refine_ls_R_factor_all 0.0487
_refine_ls_R_factor_gt 0.0355
_refine_ls_shift/su_max 0.000
_refine_ls_shift/su_mean 0.000
_refine_ls_structure_factor_coef Fsqd
_refine_ls_weighting_details 'calc w=1/[\s^2^(Fo^2^)+(0.0305P)^2^+1.4920P] where P=(Fo^2^+2Fc^2^)/3'
_refine_ls_weighting_scheme calc
_refine_ls_wR_factor_gt 0.0760
_refine_ls_wR_factor_ref 0.0812
_reflns_number_gt 1485
_reflns_number_total 1835
_reflns_threshold_expression >2sigma(I)
_cod_data_source_file b821030f.txt
_cod_data_source_block ck012
_cod_depositor_comments
;
The following automatic conversions were performed:
'_symmetry_cell_setting' value 'Trigonal' changed to 'trigonal' according
to '/home/saulius/struct/CIF-dictionaries/cif_core.dic' dictionary named
'cif_core.dic' version 2.4.1 from 2010-06-29.

Automatic conversion script
Id: cif_fix_enum 1527 2010-12-29 10:47:43Z saulius 
;
_cod_original_cell_volume 2078.4(6)
_cod_original_sg_symbol_H-M P-3
_cod_database_code 7000988

loop_
_symmetry_equiv_pos_as_xyz
'x, y, z'
'-y, x-y, z'
'-x+y, -x, z'
'-x, -y, -z'
'y, -x+y, -z'
'x-y, x, -z'

loop_
_atom_site_label
_atom_site_type_symbol
_atom_site_fract_x
_atom_site_fract_y
_atom_site_fract_z
_atom_site_U_iso_or_equiv
_atom_site_adp_type
_atom_site_occupancy
_atom_site_symmetry_multiplicity
_atom_site_calc_flag
_atom_site_refinement_flags
_atom_site_disorder_assembly
_atom_site_disorder_group
Cl1 Cl 0.14612(6) 0.28632(6) 0.44813(6) 0.0427(3) Uani 1 1 d . . .
Cl2 Cl 0.09007(6) 0.17774(6) 0.71901(6) 0.0434(3) Uani 1 1 d . . .
B1 B 0.0712(3) 0.1396(2) 0.4751(3) 0.0343(8) Uani 1 1 d . . .
B2 B 0.0436(3) 0.0861(3) 0.6072(3) 0.0352(8) Uani 1 1 d . . .
P1 P 0.60268(18) 0.19815(18) 0.06749(17) 0.0325(5) Uani 0.33 1 d P . .
N1 N 0.6667 0.3333 0.1078(4) 0.0623(14) Uani 1 3 d S . .
P2 P 0.71943(18) 0.28028(18) 0.15460(17) 0.0334(5) Uani 0.33 1 d P . .
C1 C 0.6934(6) 0.1737(6) -0.0152(5) 0.036(2) Uani 0.33 1 d PG A 1
C2 C 0.7006(7) 0.0776(6) -0.0071(6) 0.057(3) Uani 0.33 1 d PG A 1
H2 H 0.6575 0.0226 0.0446 0.072(6) Uiso 0.33 1 calc PR A 1
C3 C 0.7706(9) 0.0615(9) -0.0741(8) 0.069(4) Uani 0.33 1 d PG A 1
H3 H 0.7756 -0.0046 -0.0685 0.072(6) Uiso 0.33 1 calc PR A 1
C4 C 0.8334(11) 0.1415(11) -0.1493(9) 0.057(9) Uani 0.33 1 d PG A 1
H4 H 0.8816 0.1305 -0.1953 0.072(6) Uiso 0.33 1 calc PR A 1
C5 C 0.8262(10) 0.2377(10) -0.1574(10) 0.063(7) Uani 0.33 1 d PG A 1
H5 H 0.8693 0.2927 -0.2090 0.072(6) Uiso 0.33 1 calc PR A 1
C6 C 0.7561(7) 0.2538(7) -0.0904(7) 0.053(3) Uani 0.33 1 d PG A 1
H6 H 0.7512 0.3198 -0.0960 0.072(6) Uiso 0.33 1 calc PR A 1
C1A C 0.8252(13) 0.3080(9) -0.0074(11) 0.041(5) Uani 0.33 1 d PG B 2
C2A C 0.7872(12) 0.2010(11) 0.0308(11) 0.054(5) Uani 0.33 1 d PG B 2
H2A H 0.7534 0.1805 0.0989 0.072(6) Uiso 0.33 1 calc PR B 2
C3A C 0.7985(15) 0.1237(14) -0.0301(10) 0.056(5) Uani 0.33 1 d PG B 2
H3A H 0.7724 0.0502 -0.0039 0.072(6) Uiso 0.33 1 calc PR B 2
C4A C 0.8477(17) 0.1536(14) -0.1292(12) 0.049(12) Uani 0.33 1 d PG B 2
H4A H 0.8555 0.1006 -0.1710 0.072(6) Uiso 0.33 1 calc PR B 2
C5A C 0.8858(13) 0.2607(11) -0.1674(12) 0.064(5) Uani 0.33 1 d PG B 2
H5A H 0.9196 0.2812 -0.2355 0.072(6) Uiso 0.33 1 calc PR B 2
C6A C 0.8745(10) 0.3379(8) -0.1065(9) 0.045(3) Uani 0.33 1 d PG B 2
H6A H 0.9006 0.4114 -0.1327 0.072(6) Uiso 0.33 1 calc PR B 2
C1B C 0.7752(10) 0.2345(10) 0.0485(8) 0.040(4) Uani 0.33 1 d PG A 3
C2B C 0.7790(8) 0.1372(9) 0.0532(10) 0.047(3) Uani 0.33 1 d PG A 3
H2B H 0.7547 0.0923 0.1154 0.072(6) Uiso 0.33 1 calc PR A 3
C3B C 0.8178(14) 0.1046(11) -0.0317(14) 0.056(6) Uani 0.33 1 d PG A 3
H3B H 0.8205 0.0372 -0.0285 0.072(6) Uiso 0.33 1 calc PR A 3
C4B C 0.8528(17) 0.1693(14) -0.1214(13) 0.070(12) Uani 0.33 1 d PG A 3
H4B H 0.8798 0.1467 -0.1803 0.072(6) Uiso 0.33 1 calc PR A 3
C5B C 0.8490(14) 0.2666(13) -0.1261(11) 0.072(7) Uani 0.33 1 d PG A 3
H5B H 0.8733 0.3114 -0.1883 0.072(6) Uiso 0.33 1 calc PR A 3
C6B C 0.8102(11) 0.2992(10) -0.0412(10) 0.043(5) Uani 0.33 1 d PG A 3
H6B H 0.8076 0.3666 -0.0444 0.072(6) Uiso 0.33 1 calc PR A 3
C7 C 0.8984(6) 0.4563(7) 0.1757(6) 0.031(2) Uani 0.33 1 d PG C 4
C8 C 0.9767(9) 0.4230(8) 0.1919(8) 0.055(3) Uani 0.33 1 d PG C 4
H8 H 0.9832 0.3746 0.1424 0.072(6) Uiso 0.33 1 calc PR C 4
C9 C 1.0455(13) 0.4601(13) 0.2801(10) 0.073(8) Uani 0.33 1 d PG C 4
H9 H 1.0992 0.4372 0.2912 0.072(6) Uiso 0.33 1 calc PR C 4
C10 C 1.0360(14) 0.5306(15) 0.3522(12) 0.040(6) Uani 0.33 1 d PG C 4
H10 H 1.0833 0.5561 0.4127 0.072(6) Uiso 0.33 1 calc PR C 4
C11 C 0.9577(12) 0.5639(13) 0.3360(11) 0.047(5) Uani 0.33 1 d PG C 4
H11 H 0.9512 0.6123 0.3855 0.072(6) Uiso 0.33 1 calc PR C 4
C12 C 0.8889(8) 0.5268(10) 0.2478(8) 0.041(3) Uani 0.33 1 d PG C 4
H12 H 0.8352 0.5496 0.2367 0.072(6) Uiso 0.33 1 calc PR C 4
C7A C 0.8366(9) 0.4659(11) 0.2360(9) 0.037(4) Uani 0.33 1 d PG D 2
C8A C 0.8895(11) 0.4039(11) 0.2176(9) 0.042(4) Uani 0.33 1 d PG D 2
H8A H 0.8656 0.3518 0.1607 0.072(6) Uiso 0.33 1 calc PR D 2
C9A C 0.9775(13) 0.4184(14) 0.2824(11) 0.046(6) Uani 0.33 1 d PG D 2
H9A H 1.0136 0.3761 0.2698 0.072(6) Uiso 0.33 1 calc PR D 2
C10A C 1.0126(15) 0.4948(15) 0.3658(11) 0.082(11) Uani 0.33 1 d PG D 2
H10A H 1.0726 0.5046 0.4101 0.072(6) Uiso 0.33 1 calc PR D 2
C11A C 0.9597(15) 0.5567(12) 0.3843(8) 0.042(4) Uani 0.33 1 d PG D 2
H11A H 0.9836 0.6088 0.4411 0.072(6) Uiso 0.33 1 calc PR D 2
C12A C 0.8717(11) 0.5423(11) 0.3194(8) 0.044(4) Uani 0.33 1 d PG D 2
H12A H 0.8356 0.5845 0.3320 0.072(6) Uiso 0.33 1 calc PR D 2
C7B C 0.8330(8) 0.3769(10) 0.2363(8) 0.040(4) Uani 0.33 1 d PG E 3
C8B C 0.9280(10) 0.3697(9) 0.2504(10) 0.039(3) Uani 0.33 1 d PG E 3
H8B H 0.9353 0.3125 0.2156 0.072(6) Uiso 0.33 1 calc PR E 3
C9B C 1.0126(12) 0.4453(13) 0.3146(13) 0.051(6) Uani 0.33 1 d PG E 3
H9B H 1.0783 0.4403 0.3243 0.072(6) Uiso 0.33 1 calc PR E 3
C10B C 1.0022(12) 0.5280(15) 0.3648(15) 0.056(8) Uani 0.33 1 d PG E 3
H10B H 1.0606 0.5802 0.4092 0.072(6) Uiso 0.33 1 calc PR E 3
C11B C 0.9072(11) 0.5352(13) 0.3507(14) 0.057(6) Uani 0.33 1 d PG E 3
H11B H 0.8999 0.5924 0.3854 0.072(6) Uiso 0.33 1 calc PR E 3
C12B C 0.8226(10) 0.4596(12) 0.2865(10) 0.045(4) Uani 0.33 1 d PG E 3
H12B H 0.7569 0.4646 0.2768 0.072(6) Uiso 0.33 1 calc PR E 3
C20 C 0.7029(11) 0.325(5) 0.5443(9) 0.15(2) Uani 0.33 1 d P . .
H20A H 0.6534 0.3521 0.5171 0.06(3) Uiso 0.33 1 calc PR . .
H20B H 0.7786 0.3912 0.5370 0.06(3) Uiso 0.33 1 calc PR . .
Cl21 Cl 0.7063(3) 0.2882(2) 0.4706(3) 0.0745(9) Uani 0.33 1 d P . .
Cl22 Cl 0.6882(11) 0.3497(14) 0.6723(2) 0.132(4) Uani 0.33 1 d P . .

loop_
_atom_site_aniso_label
_atom_site_aniso_U_11
_atom_site_aniso_U_22
_atom_site_aniso_U_33
_atom_site_aniso_U_23
_atom_site_aniso_U_13
_atom_site_aniso_U_12
Cl1 0.0446(5) 0.0317(4) 0.0480(5) 0.0026(3) 0.0021(3) 0.0161(4)
Cl2 0.0451(5) 0.0427(5) 0.0424(5) -0.0086(3) -0.0038(3) 0.0219(4)
B1 0.0340(18) 0.0272(18) 0.039(2) -0.0036(14) -0.0016(15) 0.0134(15)
B2 0.0363(18) 0.0324(19) 0.038(2) -0.0010(15) -0.0011(15) 0.0176(15)
P1 0.0322(12) 0.0321(12) 0.0314(12) -0.0112(10) -0.0074(10) 0.0146(10)
N1 0.067(2) 0.067(2) 0.053(3) 0.000 0.000 0.0334(11)
P2 0.0424(14) 0.0358(13) 0.0291(12) 0.0038(10) -0.0009(10) 0.0248(11)
C1 0.034(5) 0.048(6) 0.026(5) -0.003(4) -0.007(4) 0.020(5)
C2 0.066(8) 0.074(8) 0.057(7) -0.005(6) 0.005(7) 0.054(7)
C3 0.083(12) 0.114(14) 0.049(9) -0.015(9) -0.003(8) 0.078(11)
C4 0.055(13) 0.09(2) 0.034(11) -0.038(12) -0.010(9) 0.042(14)
C5 0.047(10) 0.075(13) 0.035(11) -0.021(9) -0.002(8) 0.007(8)
C6 0.052(8) 0.063(8) 0.039(8) -0.009(6) -0.001(6) 0.025(7)
C1A 0.044(9) 0.054(10) 0.032(9) -0.005(8) -0.005(8) 0.029(8)
C2A 0.067(10) 0.022(9) 0.069(11) 0.007(7) 0.028(7) 0.020(8)
C3A 0.066(14) 0.051(9) 0.061(15) 0.000(8) 0.012(10) 0.038(9)
C4A 0.05(2) 0.05(2) 0.05(2) -0.007(14) -0.012(17) 0.032(17)
C5A 0.093(15) 0.056(10) 0.051(11) 0.005(8) 0.014(8) 0.044(11)
C6A 0.056(8) 0.036(7) 0.040(8) -0.004(6) 0.003(6) 0.022(7)
C1B 0.046(7) 0.033(9) 0.036(7) 0.006(7) -0.007(6) 0.016(7)
C2B 0.034(6) 0.037(7) 0.067(9) -0.016(7) -0.002(6) 0.016(6)
C3B 0.036(9) 0.059(11) 0.071(15) -0.020(9) 0.015(8) 0.023(9)
C4B 0.07(2) 0.07(2) 0.05(2) -0.045(16) 0.023(15) 0.021(17)
C5B 0.071(17) 0.094(19) 0.028(10) -0.003(12) 0.001(11) 0.025(17)
C6B 0.059(13) 0.045(10) 0.019(8) 0.020(7) 0.022(10) 0.022(9)
C7 0.030(5) 0.028(6) 0.039(6) 0.011(5) 0.010(5) 0.018(5)
C8 0.063(9) 0.074(9) 0.044(8) -0.017(6) -0.018(6) 0.047(7)
C9 0.092(15) 0.112(17) 0.061(15) -0.023(11) -0.023(11) 0.087(14)
C10 0.047(13) 0.059(12) 0.030(8) -0.014(8) -0.002(8) 0.039(9)
C11 0.035(11) 0.061(11) 0.027(11) -0.021(8) 0.000(8) 0.010(8)
C12 0.036(8) 0.045(8) 0.047(8) 0.007(7) 0.017(7) 0.025(6)
C7A 0.036(8) 0.027(9) 0.042(10) 0.004(8) 0.004(7) 0.011(7)
C8A 0.066(15) 0.036(11) 0.037(10) -0.016(7) -0.026(9) 0.034(12)
C9A 0.034(11) 0.065(11) 0.047(14) -0.029(10) -0.031(9) 0.029(10)
C10A 0.09(2) 0.10(2) 0.06(2) -0.012(13) -0.042(17) 0.046(17)
C11A 0.041(11) 0.045(8) 0.029(10) -0.007(7) -0.007(8) 0.014(8)
C12A 0.053(9) 0.036(9) 0.033(10) 0.001(7) -0.008(7) 0.014(7)
C7B 0.052(9) 0.050(9) 0.026(6) 0.009(5) 0.007(6) 0.031(8)
C8B 0.040(9) 0.040(8) 0.038(9) -0.007(6) -0.014(6) 0.020(7)
C9B 0.052(14) 0.063(14) 0.039(12) -0.017(10) -0.034(14) 0.029(12)
C10B 0.018(13) 0.092(19) 0.044(15) -0.016(13) 0.009(10) 0.016(10)
C11B 0.083(17) 0.058(12) 0.039(12) -0.002(8) -0.001(14) 0.041(12)
C12B 0.059(9) 0.048(10) 0.032(9) 0.001(8) -0.001(7) 0.029(8)
C20 0.044(10) 0.28(4) 0.042(7) -0.045(19) -0.006(7) 0.025(12)
Cl21 0.107(2) 0.0584(17) 0.067(2) 0.0035(15) 0.0203(18) 0.0479(18)
Cl22 0.109(5) 0.172(6) 0.0620(18) -0.068(4) -0.004(5) 0.030(4)

loop_
_atom_type_symbol
_atom_type_description
_atom_type_scat_dispersion_real
_atom_type_scat_dispersion_imag
_atom_type_scat_source
C C 0.0033 0.0016 'International Tables Vol C Tables 4.2.6.8 and 6.1.1.4'
H H 0.0000 0.0000 'International Tables Vol C Tables 4.2.6.8 and 6.1.1.4'
B B 0.0013 0.0007 'International Tables Vol C Tables 4.2.6.8 and 6.1.1.4'
N N 0.0061 0.0033 'International Tables Vol C Tables 4.2.6.8 and 6.1.1.4'
P P 0.1023 0.0942 'International Tables Vol C Tables 4.2.6.8 and 6.1.1.4'
Cl Cl 0.1484 0.1585 'International Tables Vol C Tables 4.2.6.8 and 6.1.1.4'

loop_
_geom_angle_atom_site_label_1
_geom_angle_atom_site_label_2
_geom_angle_atom_site_label_3
_geom_angle
_geom_angle_site_symmetry_1
_geom_angle_site_symmetry_3
_geom_angle_publ_flag
B1 B1 B1 108.3(2) 6_556 5_556 ?
B1 B1 B2 60.1(2) 6_556 . ?
B1 B1 B2 60.3(2) 5_556 . ?
B1 B1 Cl1 121.8(2) 6_556 . ?
B1 B1 Cl1 121.8(2) 5_556 . ?
B2 B1 Cl1 122.0(2) . . ?
B1 B1 B2 107.86(16) 6_556 5_556 ?
B1 B1 B2 60.02(16) 5_556 5_556 ?
B2 B1 B2 108.2(2) . 5_556 ?
Cl1 B1 B2 121.4(2) . 5_556 ?
B1 B1 B2 107.80(16) 5_556 6_556 ?
B2 B1 B2 107.9(2) . 6_556 ?
Cl1 B1 B2 121.6(2) . 6_556 ?
B2 B1 B2 59.7(2) 5_556 6_556 ?
B2 B2 B2 60.0 2 3 ?
B2 B2 B1 108.19(16) 2 . ?
B2 B2 B1 107.97(16) 3 . ?
B2 B2 Cl2 122.07(15) 2 . ?
B2 B2 Cl2 122.10(15) 3 . ?
B1 B2 Cl2 121.2(2) . . ?
B2 B2 B1 108.17(18) 3 6_556 ?
B1 B2 B1 59.89(14) . 6_556 ?
Cl2 B2 B1 121.6(2) . 6_556 ?
B2 B2 B1 107.90(18) 2 5_556 ?
Cl2 B2 B1 121.7(2) . 5_556 ?
B1 B2 B1 107.7(3) 6_556 5_556 ?
N1 P1 C1 110.8(3) . . ?
N1 P1 C7 112.7(3) . 3_665 ?
C1 P1 C7 108.6(4) . 3_665 ?
N1 P1 C1A 106.4(5) . 3_665 ?
C1 P1 C1A 109.2(5) . 3_665 ?
C7 P1 C1A 109.0(6) 3_665 3_665 ?
C1 P1 P2 89.1(2) . . ?
C7 P1 P2 82.6(3) 3_665 . ?
C1A P1 P2 152.7(5) 3_665 . ?
C1 P1 P2 156.5(3) . 3_665 ?
C7 P1 P2 84.7(3) 3_665 3_665 ?
C1A P1 P2 83.2(4) 3_665 3_665 ?
P2 P1 P2 73.16(15) . 3_665 ?
N1 P1 C6B 103.1(9) . 3_665 ?
C1 P1 C6B 100.8(7) . 3_665 ?
C7 P1 C6B 120.1(9) 3_665 3_665 ?
P2 P1 C6B 149.6(9) . 3_665 ?
P2 P1 C6B 88.1(8) 3_665 3_665 ?
N1 P1 C1B 82.7(3) . . ?
C7 P1 C1B 100.7(4) 3_665 . ?
C1A P1 C1B 141.8(5) 3_665 . ?
P2 P1 C1B 52.8(3) . . ?
P2 P1 C1B 123.9(3) 3_665 . ?
C6B P1 C1B 131.1(8) 3_665 . ?
N1 P1 C1B 82.3(3) . 3_665 ?
C1 P1 C1B 137.9(4) . 3_665 ?
C7 P1 C1B 101.7(4) 3_665 3_665 ?
P2 P1 C1B 123.8(3) . 3_665 ?
P2 P1 C1B 52.0(3) 3_665 3_665 ?
C1B P1 C1B 156.5(4) . 3_665 ?
N1 P1 C7B 82.3(3) . 3_665 ?
C1 P1 C7B 137.6(4) . 3_665 ?
C1A P1 C7B 104.7(6) 3_665 3_665 ?
P2 P1 C7B 70.5(3) . 3_665 ?
C6B P1 C7B 115.6(8) 3_665 3_665 ?
C1B P1 C7B 113.3(4) . 3_665 ?
C1B P1 C7B 82.3(4) 3_665 3_665 ?
N1 P1 C8A 100.6(11) . 3_665 ?
C1 P1 C8A 129.2(10) . 3_665 ?
C1A P1 C8A 98.3(13) 3_665 3_665 ?
P2 P1 C8A 84.2(13) . 3_665 ?
C6B P1 C8A 109.9(14) 3_665 3_665 ?
C1B P1 C8A 116.8(11) . 3_665 ?
C1B P1 C8A 83.7(11) 3_665 3_665 ?
N1 P1 C7A 84.3(3) . 3_665 ?
C1 P1 C7A 107.9(4) . 3_665 ?
C1A P1 C7A 134.1(6) 3_665 3_665 ?
P2 P1 C7A 72.9(3) 3_665 3_665 ?
C6B P1 C7A 145.5(8) 3_665 3_665 ?
C1B P1 C7A 83.0(4) . 3_665 ?
C1B P1 C7A 113.3(4) 3_665 3_665 ?
P2 N1 P2 103.4(2) . 3_665 ?
P2 N1 P2 103.4(2) . 2_655 ?
P2 N1 P2 103.4(2) 3_665 2_655 ?
P2 N1 P1 70.78(12) . . ?
P2 N1 P1 73.70(12) 3_665 . ?
P2 N1 P1 172.2(3) 2_655 . ?
P2 N1 P1 73.70(12) . 2_655 ?
P2 N1 P1 172.2(3) 3_665 2_655 ?
P2 N1 P1 70.78(12) 2_655 2_655 ?
P1 N1 P1 111.40(16) . 2_655 ?
P2 N1 P1 172.2(3) . 3_665 ?
P2 N1 P1 70.78(12) 3_665 3_665 ?
P2 N1 P1 73.70(12) 2_655 3_665 ?
P1 N1 P1 111.40(16) . 3_665 ?
P1 N1 P1 111.40(16) 2_655 3_665 ?
N1 P2 C7A 113.9(4) . 3_665 ?
N1 P2 C7B 110.2(5) . . ?
C7A P2 C7B 107.2(5) 3_665 . ?
C7A P2 P1 77.5(4) 3_665 . ?
C7B P2 P1 172.5(5) . . ?
N1 P2 C1B 107.1(4) . . ?
C7A P2 C1B 109.6(6) 3_665 . ?
C7B P2 C1B 108.6(5) . . ?
P1 P2 C1B 74.5(4) . . ?
N1 P2 P1 60.50(13) . 2_655 ?
C7A P2 P1 174.4(4) 3_665 2_655 ?
C7B P2 P1 75.6(4) . 2_655 ?
P1 P2 P1 99.24(17) . 2_655 ?
C1B P2 P1 73.4(4) . 2_655 ?
N1 P2 C12B 116.0(8) . 3_665 ?
C7B P2 C12B 91.4(8) . 3_665 ?
P1 P2 C12B 92.6(7) . 3_665 ?
C1B P2 C12B 121.9(8) . 3_665 ?
P1 P2 C12B 163.0(6) 2_655 3_665 ?
C7A P2 P2 75.9(4) 3_665 3_665 ?
C7B P2 P2 120.1(4) . 3_665 ?
C1B P2 P2 126.9(3) . 3_665 ?
P1 P2 P2 98.55(10) 2_655 3_665 ?
C12B P2 P2 78.4(8) 3_665 3_665 ?
C7A P2 P2 123.7(4) 3_665 2_655 ?
C7B P2 P2 72.1(5) . 2_655 ?
P1 P2 P2 100.53(11) . 2_655 ?
C1B P2 P2 124.2(4) . 2_655 ?
C12B P2 P2 113.8(7) 3_665 2_655 ?
P2 P2 P2 60.0 3_665 2_655 ?
N1 P2 C8A 111.8(3) . . ?
C7A P2 C8A 118.3(5) 3_665 . ?
P1 P2 C8A 163.2(3) . . ?
C1B P2 C8A 93.5(5) . . ?
C12B P2 C8A 103.8(8) 3_665 . ?
P2 P2 C8A 131.6(3) 3_665 . ?
P2 P2 C8A 76.2(3) 2_655 . ?
N1 P2 C12 128.3(7) . 3_665 ?
C7B P2 C12 105.0(8) . 3_665 ?
P1 P2 C12 81.2(8) . 3_665 ?
C1B P2 C12 95.7(10) . 3_665 ?
P1 P2 C12 168.5(9) 2_655 3_665 ?
P2 P2 C12 91.1(7) 3_665 3_665 ?
P2 P2 C12 139.3(9) 2_655 3_665 ?
C8A P2 C12 112.3(8) . 3_665 ?
N1 P2 C2A 113.3(4) . . ?
C7A P2 C2A 102.8(6) 3_665 . ?
C7B P2 C2A 108.9(5) . . ?
P1 P2 C2A 75.0(4) . . ?
P1 P2 C2A 80.5(4) 2_655 . ?
C12B P2 C2A 114.6(8) 3_665 . ?
P2 P2 C2A 129.1(4) 3_665 . ?
P2 P2 C2A 131.6(4) 2_655 . ?
C8A P2 C2A 94.6(5) . . ?
C12 P2 C2A 88.5(10) 3_665 . ?
C2 C1 C6 120.0 . . ?
C2 C1 P1 122.1(4) . . ?
C6 C1 P1 117.9(4) . . ?
C3 C2 C1 120.0 . . ?
C3 C2 H2 120.0 . . ?
C1 C2 H2 120.0 . . ?
C2 C3 C4 120.0 . . ?
C2 C3 H3 120.0 . . ?
C4 C3 H3 120.0 . . ?
C5 C4 C3 120.0 . . ?
C5 C4 H4 120.0 . . ?
C3 C4 H4 120.0 . . ?
C6 C5 C4 120.0 . . ?
C6 C5 H5 120.0 . . ?
C4 C5 H5 120.0 . . ?
C5 C6 C1 120.0 . . ?
C5 C6 H6 120.0 . . ?
C1 C6 H6 120.0 . . ?
C2A C1A C6A 120.0 . . ?
C2A C1A P1 119.8(7) . 2_655 ?
C6A C1A P1 120.0(7) . 2_655 ?
C1A C2A C3A 120.0 . . ?
C1A C2A P2 76.2(6) . . ?
C3A C2A P2 161.9(7) . . ?
C1A C2A H2A 120.0 . . ?
C3A C2A H2A 120.0 . . ?
C2A C3A C4A 120.0 . . ?
C2A C3A H3A 120.0 . . ?
C4A C3A H3A 120.0 . . ?
C5A C4A C3A 120.0 . . ?
C5A C4A H4A 120.0 . . ?
C3A C4A H4A 120.0 . . ?
C4A C5A C6A 120.0 . . ?
C4A C5A H5A 120.0 . . ?
C6A C5A H5A 120.0 . . ?
C1A C6A C5A 120.0 . . ?
C1A C6A H6A 120.0 . . ?
C5A C6A H6A 120.0 . . ?
C2B C1B C6B 120.0 . . ?
C2B C1B P2 122.8(7) . . ?
C6B C1B P2 117.2(7) . . ?
C2B C1B P1 109.9(6) . . ?
C6B C1B P1 103.2(5) . . ?
C2B C1B P1 166.5(7) . 2_655 ?
C1B C2B C3B 120.0 . . ?
C1B C2B H2B 120.0 . . ?
C3B C2B H2B 120.0 . . ?
C4B C3B C2B 120.0 . . ?
C4B C3B H3B 120.0 . . ?
C2B C3B H3B 120.0 . . ?
C3B C4B C5B 120.0 . . ?
C3B C4B H4B 120.0 . . ?
C5B C4B H4B 120.0 . . ?
C6B C5B C4B 120.0 . . ?
C6B C5B H5B 120.0 . . ?
C4B C5B H5B 120.0 . . ?
C5B C6B C1B 120.0 . . ?
C5B C6B P1 158.2(7) . 2_655 ?
C5B C6B H6B 120.0 . . ?
C1B C6B H6B 120.0 . . ?
C8 C7 C12 120.0 . . ?
C8 C7 P1 121.9(6) . 2_655 ?
C12 C7 P1 118.0(6) . 2_655 ?
C9 C8 C7 120.0 . . ?
C9 C8 H8 120.0 . . ?
C7 C8 H8 120.0 . . ?
C10 C9 C8 120.0 . . ?
C10 C9 H9 120.0 . . ?
C8 C9 H9 120.0 . . ?
C11 C10 C9 120.0 . . ?
C11 C10 H10 120.0 . . ?
C9 C10 H10 120.0 . . ?
C10 C11 C12 120.0 . . ?
C10 C11 H11 120.0 . . ?
C12 C11 H11 120.0 . . ?
C7 C12 C11 120.0 . . ?
C11 C12 P2 156.6(5) . 2_655 ?
C7 C12 H12 120.0 . . ?
C11 C12 H12 120.0 . . ?
C8A C7A C12A 120.0 . . ?
C8A C7A P2 118.2(8) . 2_655 ?
C12A C7A P2 121.7(8) . 2_655 ?
C8A C7A P1 71.9(6) . 2_655 ?
C12A C7A P1 157.8(7) . 2_655 ?
C9A C8A C7A 120.0 . . ?
C9A C8A P2 145.2(7) . . ?
C7A C8A P2 81.7(7) . . ?
C9A C8A P1 157.8(8) . 2_655 ?
C7A C8A P1 72.0(6) . 2_655 ?
C9A C8A H8A 120.0 . . ?
C7A C8A H8A 120.0 . . ?
P2 C8A H8A 47.4 . . ?
P1 C8A H8A 51.9 2_655 . ?
C8A C9A C10A 120.0 . . ?
C8A C9A H9A 120.0 . . ?
C10A C9A H9A 120.0 . . ?
C11A C10A C9A 120.0 . . ?
C11A C10A H10A 120.0 . . ?
C9A C10A H10A 120.0 . . ?
C10A C11A C12A 120.0 . . ?
C10A C11A H11A 120.0 . . ?
C12A C11A H11A 120.0 . . ?
C7A C12A C11A 120.0 . . ?
C7A C12A H12A 120.0 . . ?
C11A C12A H12A 120.0 . . ?
C8B C7B C12B 120.0 . . ?
C8B C7B P2 122.2(9) . . ?
C12B C7B P2 117.8(9) . . ?
C8B C7B P1 113.9(6) . 2_655 ?
C12B C7B P1 100.8(8) . 2_655 ?
C8B C7B P2 155.5(5) . 2_655 ?
C7B C8B C9B 120.0 . . ?
C7B C8B H8B 120.0 . . ?
C9B C8B H8B 120.0 . . ?
C8B C9B C10B 120.0 . . ?
C8B C9B H9B 120.0 . . ?
C10B C9B H9B 120.0 . . ?
C11B C10B C9B 120.0 . . ?
C11B C10B H10B 120.0 . . ?
C9B C10B H10B 120.0 . . ?
C12B C11B C10B 120.0 . . ?
C12B C11B H11B 120.0 . . ?
C10B C11B H11B 120.0 . . ?
C11B C12B C7B 120.0 . . ?
C11B C12B P2 145.6(8) . 2_655 ?
C7B C12B P2 82.5(8) . 2_655 ?
C11B C12B H12B 120.0 . . ?
C7B C12B H12B 120.0 . . ?
Cl21 C20 Cl22 165(5) . . ?
Cl21 C20 H20A 94.6 . . ?
Cl22 C20 H20A 94.6 . . ?
Cl21 C20 H20B 94.6 . . ?
Cl22 C20 H20B 94.6 . . ?
H20A C20 H20B 103.2 . . ?
C20 Cl21 Cl21 60(3) . 2_655 ?
C20 Cl21 Cl21 64.4(7) 3_665 2_655 ?
C20 Cl21 Cl21 72.8(15) . 3_665 ?
Cl21 Cl21 Cl21 60.000(1) 2_655 3_665 ?
Cl21 Cl21 C20 51.9(18) 3_665 2_655 ?
Cl22 Cl22 Cl22 60.000(6) 3_665 2_655 ?
Cl22 Cl22 C20 83(2) 3_665 . ?
Cl22 Cl22 C20 99.3(10) 2_655 . ?
Cl22 Cl22 C20 98(2) 3_665 2_655 ?
Cl22 Cl22 C20 81(2) 2_655 2_655 ?
Cl22 Cl22 C20 66.0(9) 3_665 3_665 ?
Cl22 Cl22 C20 67(2) 2_655 3_665 ?

loop_
_geom_bond_atom_site_label_1
_geom_bond_atom_site_label_2
_geom_bond_distance
_geom_bond_site_symmetry_2
_geom_bond_publ_flag
Cl1 B1 1.785(3) . ?
Cl2 B2 1.785(3) . ?
B1 B1 1.783(4) 6_556 ?
B1 B1 1.783(4) 5_556 ?
B1 B2 1.785(4) . ?
B1 B2 1.786(4) 5_556 ?
B1 B2 1.792(4) 6_556 ?
B2 B2 1.781(5) 2 ?
B2 B2 1.781(5) 3 ?
B2 B1 1.786(4) 6_556 ?
B2 B1 1.792(4) 5_556 ?
P1 N1 1.694(3) . ?
P1 C1 1.786(7) . ?
P1 C7 1.788(8) 3_665 ?
P1 C1A 1.788(9) 3_665 ?
P1 P2 1.806(3) . ?
P1 P2 1.868(3) 3_665 ?
P1 C6B 2.04(4) 3_665 ?
P1 C1B 2.186(12) . ?
P1 C1B 2.198(11) 3_665 ?
P1 C7B 2.242(11) 3_665 ?
P1 C8A 2.25(5) 3_665 ?
P1 C7A 2.249(11) 3_665 ?
N1 P2 1.395(3) . ?
N1 P2 1.395(3) 3_665 ?
N1 P2 1.395(3) 2_655 ?
N1 P1 1.694(3) 2_655 ?
N1 P1 1.694(3) 3_665 ?
P2 C7A 1.788(10) 3_665 ?
P2 C7B 1.790(10) . ?
P2 C1B 1.807(10) . ?
P2 P1 1.868(3) 2_655 ?
P2 C12B 2.11(3) 3_665 ?
P2 P2 2.190(4) 3_665 ?
P2 P2 2.190(4) 2_655 ?
P2 C8A 2.246(13) . ?
P2 C12 2.34(3) 3_665 ?
P2 C2A 2.352(10) . ?
C1 C2 1.383(7) . ?
C1 C6 1.383(7) . ?
C2 C3 1.383(7) . ?
C2 H2 0.9500 . ?
C3 C4 1.383(7) . ?
C3 H3 0.9500 . ?
C4 C5 1.383(7) . ?
C4 H4 0.9500 . ?
C5 C6 1.383(7) . ?
C5 H5 0.9500 . ?
C6 H6 0.9500 . ?
C1A C2A 1.384(9) . ?
C1A C6A 1.384(9) . ?
C1A P1 1.788(9) 2_655 ?
C2A C3A 1.384(9) . ?
C2A H2A 0.9500 . ?
C3A C4A 1.384(9) . ?
C3A H3A 0.9500 . ?
C4A C5A 1.384(9) . ?
C4A H4A 0.9500 . ?
C5A C6A 1.384(9) . ?
C5A H5A 0.9500 . ?
C6A H6A 0.9500 . ?
C1B C2B 1.370(8) . ?
C1B C6B 1.370(8) . ?
C1B P1 2.198(11) 2_655 ?
C2B C3B 1.370(8) . ?
C2B H2B 0.9500 . ?
C3B C4B 1.370(8) . ?
C3B H3B 0.9500 . ?
C4B C5B 1.370(8) . ?
C4B H4B 0.9500 . ?
C5B C6B 1.370(8) . ?
C5B H5B 0.9500 . ?
C6B P1 2.042(12) 2_655 ?
C6B H6B 0.9500 . ?
C7 C8 1.384(9) . ?
C7 C12 1.384(9) . ?
C7 P1 1.788(8) 2_655 ?
C8 C9 1.384(9) . ?
C8 H8 0.9500 . ?
C9 C10 1.384(9) . ?
C9 H9 0.9500 . ?
C10 C11 1.384(9) . ?
C10 H10 0.9500 . ?
C11 C12 1.384(9) . ?
C11 H11 0.9500 . ?
C12 P2 2.338(11) 2_655 ?
C12 H12 0.9500 . ?
C7A C8A 1.393(8) . ?
C7A C12A 1.393(8) . ?
C7A P2 1.788(10) 2_655 ?
C7A P1 2.249(11) 2_655 ?
C8A C9A 1.393(8) . ?
C8A P1 2.248(12) 2_655 ?
C8A H8A 0.9500 . ?
C9A C10A 1.393(8) . ?
C9A H9A 0.9500 . ?
C10A C11A 1.393(8) . ?
C10A H10A 0.9500 . ?
C11A C12A 1.393(8) . ?
C11A H11A 0.9500 . ?
C12A H12A 0.9500 . ?
C7B C8B 1.374(10) . ?
C7B C12B 1.374(10) . ?
C7B P1 2.242(11) 2_655 ?
C7B P2 2.363(13) 2_655 ?
C8B C9B 1.374(10) . ?
C8B H8B 0.9500 . ?
C9B C10B 1.374(10) . ?
C9B H9B 0.9500 . ?
C10B C11B 1.374(10) . ?
C10B H10B 0.9500 . ?
C11B C12B 1.374(10) . ?
C11B H11B 0.9500 . ?
C12B P2 2.112(12) 2_655 ?
C12B H12B 0.9500 . ?
C20 Cl21 1.07(4) . ?
C20 Cl22 1.68(2) . ?
C20 H20A 0.9900 . ?
C20 H20B 0.9900 . ?
Cl21 C20 1.54(6) 3_665 ?
Cl21 Cl21 1.756(5) 2_655 ?
Cl21 Cl21 1.756(5) 3_665 ?
Cl21 C20 1.765(19) 2_655 ?
Cl22 Cl22 0.47(2) 3_665 ?
Cl22 Cl22 0.47(2) 2_655 ?
Cl22 C20 1.692(14) 2_655 ?
Cl22 C20 1.82(2) 3_665 ?

loop_
_geom_torsion_atom_site_label_1
_geom_torsion_atom_site_label_2
_geom_torsion_atom_site_label_3
_geom_torsion_atom_site_label_4
_geom_torsion
_geom_torsion_site_symmetry_1
_geom_torsion_site_symmetry_2
_geom_torsion_site_symmetry_3
_geom_torsion_site_symmetry_4
_geom_torsion_publ_flag
B1 B1 B2 B2 -100.5(2) 5_556 . . 2 ?
Cl1 B1 B2 B2 148.5(2) . . . 2 ?
B1 B1 B2 B2 101.0(2) 6_556 . . 3 ?
Cl1 B1 B2 B2 -148.1(2) . . . 3 ?
B1 B1 B2 Cl2 -110.9(2) 6_556 . . . ?
B1 B1 B2 Cl2 111.0(2) 5_556 . . . ?
B2 B1 B2 Cl2 148.6(2) 5_556 . . . ?
B2 B1 B2 Cl2 -148.3(2) 6_556 . . . ?
B1 B1 B2 B1 -138.08(18) 5_556 . . 6_556 ?
Cl1 B1 B2 B1 110.9(3) . . . 6_556 ?
B2 B1 B2 B1 -100.55(14) 5_556 . . 6_556 ?
B1 B1 B2 B1 138.08(18) 6_556 . . 5_556 ?
Cl1 B1 B2 B1 -111.0(3) . . . 5_556 ?
B2 B1 B2 B1 100.67(13) 6_556 . . 5_556 ?
C1A P1 N1 P2 173.6(5) 3_665 . . . ?
P2 P1 N1 P2 110.9(3) 3_665 . . . ?
C6B P1 N1 P2 -174.9(7) 3_665 . . . ?
C1B P1 N1 P2 153.7(3) 3_665 . . . ?
C1 P1 N1 P2 -178.7(3) . . . 3_665 ?
P2 P1 N1 P2 -110.9(3) . . . 3_665 ?
C1B P1 N1 P2 -155.3(3) . . . 3_665 ?
C7 P1 N1 P1 117.0(4) 3_665 . . 2_655 ?
C1A P1 N1 P1 -123.6(5) 3_665 . . 2_655 ?
P2 P1 N1 P1 173.8(4) 3_665 . . 2_655 ?
C6B P1 N1 P1 -112.1(7) 3_665 . . 2_655 ?
C1B P1 N1 P1 -143.4(3) 3_665 . . 2_655 ?
C7B P1 N1 P1 133.3(4) 3_665 . . 2_655 ?
C8A P1 N1 P1 134.4(11) 3_665 . . 2_655 ?
C7A P1 N1 P1 102.1(4) 3_665 . . 2_655 ?
C1 P1 N1 P1 120.1(3) . . . 3_665 ?
C7 P1 N1 P1 -117.9(4) 3_665 . . 3_665 ?
P2 P1 N1 P1 -172.1(3) . . . 3_665 ?
C1B P1 N1 P1 143.5(4) . . . 3_665 ?
C7B P1 N1 P1 -101.6(4) 3_665 . . 3_665 ?
C8A P1 N1 P1 -100.5(11) 3_665 . . 3_665 ?
C7A P1 N1 P1 -132.8(4) 3_665 . . 3_665 ?
P2 N1 P2 C7A 114.7(4) 2_655 . . 3_665 ?
P1 N1 P2 C7A 179.7(5) 2_655 . . 3_665 ?
P2 N1 P2 C7B -113.4(3) 3_665 . . . ?
P1 N1 P2 C7B 179.4(4) . . . . ?
P1 N1 P2 P1 -120.3(2) 2_655 . . . ?
P2 N1 P2 C1B 128.6(5) 3_665 . . . ?
P2 N1 P2 C1B -123.9(5) 2_655 . . . ?
P2 N1 P2 P1 -172.6(3) 3_665 . . 2_655 ?
P1 N1 P2 P1 120.3(2) . . . 2_655 ?
P2 N1 P2 C12B 96.1(7) 2_655 . . 3_665 ?
P1 N1 P2 C12B -78.6(7) . . . 3_665 ?
P1 N1 P2 C12B 161.1(7) 2_655 . . 3_665 ?
P2 N1 P2 P2 107.5(4) 2_655 . . 3_665 ?
P1 N1 P2 P2 172.6(3) 2_655 . . 3_665 ?
P2 N1 P2 P2 -107.5(4) 3_665 . . 2_655 ?
P1 N1 P2 P2 -174.7(3) . . . 2_655 ?
P2 N1 P2 C8A -130.3(3) 3_665 . . . ?
P1 N1 P2 C8A 162.6(4) . . . . ?
P2 N1 P2 C12 124.0(11) 2_655 . . 3_665 ?
P1 N1 P2 C12 -171.0(12) 2_655 . . 3_665 ?
P2 N1 P2 C2A 124.2(5) 3_665 . . . ?
P2 N1 P2 C2A -128.3(5) 2_655 . . . ?
C1 P1 P2 N1 120.0(3) . . . . ?
C7 P1 P2 N1 -131.1(4) 3_665 . . . ?
C1B P1 P2 N1 119.4(4) . . . . ?
C7B P1 P2 N1 -97.8(4) 3_665 . . . ?
C8A P1 P2 N1 -110.4(10) 3_665 . . . ?
C7A P1 P2 N1 -125.8(5) 3_665 . . . ?
N1 P1 P2 C7A 125.8(5) . . . 3_665 ?
C1 P1 P2 C7A -114.1(5) . . . 3_665 ?
C1A P1 P2 C7A 112.3(11) 3_665 . . 3_665 ?
P2 P1 P2 C7A 81.4(4) 3_665 . . 3_665 ?
C6B P1 P2 C7A 135.6(15) 3_665 . . 3_665 ?
C1B P1 P2 C7A -114.7(6) . . . 3_665 ?
C1B P1 P2 C7A 93.9(5) 3_665 . . 3_665 ?
N1 P1 P2 C1B -119.4(4) . . . . ?
C7 P1 P2 C1B 109.5(5) 3_665 . . . ?
C1A P1 P2 C1B -133.0(12) 3_665 . . . ?
P2 P1 P2 C1B -163.8(4) 3_665 . . . ?
C6B P1 P2 C1B -109.6(16) 3_665 . . . ?
C1B P1 P2 C1B -151.3(6) 3_665 . . . ?
C7B P1 P2 C1B 142.7(5) 3_665 . . . ?
C8A P1 P2 C1B 130.2(10) 3_665 . . . ?
C7A P1 P2 C1B 114.7(6) 3_665 . . . ?
C1 P1 P2 P1 70.4(2) . . . 2_655 ?
C7 P1 P2 P1 179.3(3) 3_665 . . 2_655 ?
P2 P1 P2 P1 -93.98(12) 3_665 . . 2_655 ?
C1B P1 P2 P1 -81.5(3) 3_665 . . 2_655 ?
C7B P1 P2 P1 -147.4(3) 3_665 . . 2_655 ?
C8A P1 P2 P1 -160.0(9) 3_665 . . 2_655 ?
C7A P1 P2 P1 -175.4(4) 3_665 . . 2_655 ?
N1 P1 P2 C12B 118.2(8) . . . 3_665 ?
C1 P1 P2 C12B -121.8(8) . . . 3_665 ?
C1A P1 P2 C12B 104.6(13) 3_665 . . 3_665 ?
P2 P1 P2 C12B 73.8(8) 3_665 . . 3_665 ?
C6B P1 P2 C12B 127.9(16) 3_665 . . 3_665 ?
C1B P1 P2 C12B -122.4(8) . . . 3_665 ?
C1B P1 P2 C12B 86.2(8) 3_665 . . 3_665 ?
C1 P1 P2 P2 164.4(3) . . . 3_665 ?
C7 P1 P2 P2 -86.7(3) 3_665 . . 3_665 ?
C1B P1 P2 P2 163.8(4) . . . 3_665 ?
C7A P1 P2 P2 -81.4(4) 3_665 . . 3_665 ?
C1 P1 P2 P2 123.4(2) . . . 2_655 ?
C7 P1 P2 P2 -127.7(3) 3_665 . . 2_655 ?
C1B P1 P2 P2 122.8(4) . . . 2_655 ?
C7B P1 P2 P2 -94.5(3) 3_665 . . 2_655 ?
C8A P1 P2 P2 -107.0(9) 3_665 . . 2_655 ?
C7A P1 P2 P2 -122.5(4) 3_665 . . 2_655 ?
C7 P1 P2 C8A 155.2(11) 3_665 . . . ?
C1A P1 P2 C8A -87.3(16) 3_665 . . . ?
P2 P1 P2 C8A -118.1(11) 3_665 . . . ?
C1B P1 P2 C8A -105.6(12) 3_665 . . . ?
C7B P1 P2 C8A -171.5(13) 3_665 . . . ?
C8A P1 P2 C8A 175.9(10) 3_665 . . . ?
C7A P1 P2 C8A 160.5(10) 3_665 . . . ?
N1 P1 P2 C12 142.1(9) . . . 3_665 ?
C1 P1 P2 C12 -97.9(9) . . . 3_665 ?
C1A P1 P2 C12 128.5(14) 3_665 . . 3_665 ?
P2 P1 P2 C12 97.7(9) 3_665 . . 3_665 ?
C6B P1 P2 C12 151.9(16) 3_665 . . 3_665 ?
C1B P1 P2 C12 -98.5(9) . . . 3_665 ?
C1B P1 P2 C12 110.2(9) 3_665 . . 3_665 ?
C7A P1 P2 C12 16.2(10) 3_665 . . 3_665 ?
N1 P1 P2 C2A -127.1(4) . . . . ?
C7 P1 P2 C2A 101.8(5) 3_665 . . . ?
C1A P1 P2 C2A -140.7(13) 3_665 . . . ?
P2 P1 P2 C2A -171.5(4) 3_665 . . . ?
C6B P1 P2 C2A -117.3(15) 3_665 . . . ?
C1B P1 P2 C2A -159.0(5) 3_665 . . . ?
C7B P1 P2 C2A 135.1(5) 3_665 . . . ?
C8A P1 P2 C2A 122.5(10) 3_665 . . . ?
C7A P1 P2 C2A 107.1(6) 3_665 . . . ?
N1 P1 C1 C2 139.0(4) . . . . ?
C1A P1 C1 C2 -104.1(7) 3_665 . . . ?
P2 P1 C1 C2 96.5(4) . . . . ?
P2 P1 C1 C2 136.7(6) 3_665 . . . ?
C6B P1 C1 C2 -112.4(10) 3_665 . . . ?
C1B P1 C1 C2 97.3(7) . . . . ?
C1B P1 C1 C2 -119.2(6) 3_665 . . . ?
C7 P1 C1 C6 -166.5(5) 3_665 . . . ?
C1B P1 C1 C6 -83.8(7) . . . . ?
C7B P1 C1 C6 -143.8(6) 3_665 . . . ?
C8A P1 C1 C6 -166.4(17) 3_665 . . . ?
C7A P1 C1 C6 -132.7(5) 3_665 . . . ?
P1 C1 C2 C3 178.9(6) . . . . ?
P1 C1 C6 C5 -178.9(6) . . . . ?
P1 C1A C2A C3A 175.7(13) 2_655 . . . ?
C6A C1A C2A P2 -171.2(10) . . . . ?
C7A P2 C2A C1A 171.7(6) 3_665 . . . ?
C7B P2 C2A C1A -74.8(6) . . . . ?
P1 P2 C2A C1A 98.5(5) . . . . ?
C12B P2 C2A C1A -175.5(9) 3_665 . . . ?
P2 P2 C2A C1A 89.6(6) 3_665 . . . ?
C12 P2 C2A C1A 179.8(9) 3_665 . . . ?
N1 P2 C2A C3A -107(3) . . . . ?
C7A P2 C2A C3A 17(3) 3_665 . . . ?
C7B P2 C2A C3A 130(3) . . . . ?
C1B P2 C2A C3A -141(7) . . . . ?
P1 P2 C2A C3A -158(3) 2_655 . . . ?
P2 P2 C2A C3A -65(3) 3_665 . . . ?
P2 P2 C2A C3A -147(2) 2_655 . . . ?
C8A P2 C2A C3A 137(3) . . . . ?
P2 C2A C3A C4A 151(3) . . . . ?
P1 C1A C6A C5A -175.7(13) 2_655 . . . ?
N1 P2 C1B C2B -145.0(7) . . . . ?
C7B P2 C1B C2B 96.0(9) . . . . ?
P1 P2 C1B C2B -91.1(8) . . . . ?
P1 P2 C1B C2B 164.0(8) 2_655 . . . ?
P2 P2 C1B C2B -107.7(8) 3_665 . . . ?
P2 P2 C1B C2B 176.6(6) 2_655 . . . ?
C8A P2 C1B C2B 100.8(8) . . . . ?
C7A P2 C1B C6B 156.4(6) 3_665 . . . ?
C7B P2 C1B C6B -86.7(7) . . . . ?
P1 P2 C1B C6B 86.1(5) . . . . ?
P1 P2 C1B C6B -18.7(5) 2_655 . . . ?
C12B P2 C1B C6B 169.4(10) 3_665 . . . ?
C8A P2 C1B C6B -81.9(6) . . . . ?
C12 P2 C1B C6B 165.3(9) 3_665 . . . ?
C2A P2 C1B C6B 180(5) . . . . ?
C7A P2 C1B P1 70.3(5) 3_665 . . . ?
C7B P2 C1B P1 -172.9(5) . . . . ?
P1 P2 C1B P1 -104.9(2) 2_655 . . . ?
C12B P2 C1B P1 83.3(9) 3_665 . . . ?
P2 P2 C1B P1 -92.3(3) 2_655 . . . ?
C8A P2 C1B P1 -168.0(4) . . . . ?
C12 P2 C1B P1 79.2(8) 3_665 . . . ?
C2A P2 C1B P1 93(5) . . . . ?
N1 P2 C1B P1 51.0(2) . . . 2_655 ?
C7A P2 C1B P1 175.1(4) 3_665 . . 2_655 ?
P1 P2 C1B P1 104.9(2) . . . 2_655 ?
C12B P2 C1B P1 -171.8(9) 3_665 . . 2_655 ?
P2 P2 C1B P1 88.3(4) 3_665 . . 2_655 ?
C12 P2 C1B P1 -176.0(8) 3_665 . . 2_655 ?
C2A P2 C1B P1 -162(5) . . . 2_655 ?
N1 P1 C1B C2B 156.5(6) . . . . ?
C1A P1 C1B C2B -96.2(10) 3_665 . . . ?
P2 P1 C1B C2B 116.6(7) . . . . ?
P2 P1 C1B C2B 135.3(5) 3_665 . . . ?
C6B P1 C1B C2B -102.6(14) 3_665 . . . ?
C1B P1 C1B C2B -153.1(12) 3_665 . . . ?
C7 P1 C1B C6B 173.8(6) 3_665 . . . ?
P2 P1 C1B C6B -114.2(7) . . . . ?
P2 P1 C1B C6B -95.5(5) 3_665 . . . ?
C7B P1 C1B C6B -152.7(5) 3_665 . . . ?
C8A P1 C1B C6B -172.5(13) 3_665 . . . ?
C7A P1 C1B C6B -159.5(6) 3_665 . . . ?
C1 P1 C1B P2 -179.0(7) . . . . ?
C7 P1 C1B P2 -72.0(4) 3_665 . . . ?
C1A P1 C1B P2 147.2(9) 3_665 . . . ?
C6B P1 C1B P2 140.8(12) 3_665 . . . ?
C1B P1 C1B P2 90.3(13) 3_665 . . . ?
C1 P1 C1B P1 127.8(6) . . . 2_655 ?
C7 P1 C1B P1 -125.2(3) 3_665 . . 2_655 ?
C1A P1 C1B P1 93.9(10) 3_665 . . 2_655 ?
C6B P1 C1B P1 87.6(13) 3_665 . . 2_655 ?
C7B P1 C1B P1 -91.7(4) 3_665 . . 2_655 ?
C8A P1 C1B P1 -111.5(12) 3_665 . . 2_655 ?
C7A P1 C1B P1 -98.5(4) 3_665 . . 2_655 ?
P2 C1B C2B C3B 177.2(10) . . . . ?
P1 C1B C2B C3B 119.4(7) . . . . ?
P1 C1B C2B C3B -109(3) 2_655 . . . ?
C4B C5B C6B P1 140(2) . . . 2_655 ?
P2 C1B C6B C5B -177.3(10) . . . . ?
P1 C1B C6B C5B -122.7(8) . . . . ?
P1 C1B C6B C5B 165.9(8) 2_655 . . . ?
C2B C1B C6B P1 -165.9(8) . . . 2_655 ?
P1 C1B C6B P1 71.4(5) . . . 2_655 ?
P1 C7 C8 C9 -176.3(8) 2_655 . . . ?
P1 C7 C12 C11 176.4(8) 2_655 . . . ?
C8 C7 C12 P2 -159.7(6) . . . 2_655 ?
P1 C7 C12 P2 16.7(4) 2_655 . . 2_655 ?
C10 C11 C12 P2 122.8(14) . . . 2_655 ?
P2 C7A C8A C9A -177.0(11) 2_655 . . . ?
P1 C7A C8A C9A 159.5(8) 2_655 . . . ?
C12A C7A C8A P2 151.0(8) . . . . ?
C12A C7A C8A P1 -159.5(8) . . . 2_655 ?
N1 P2 C8A C9A 165.8(11) . . . . ?
C7B P2 C8A C9A 79(3) . . . . ?
P1 P2 C8A C9A -127.8(12) . . . . ?
C1B P2 C8A C9A -84.1(12) . . . . ?
P1 P2 C8A C9A -154.1(12) 2_655 . . . ?
C12B P2 C8A C9A 40.0(13) 3_665 . . . ?
P2 P2 C8A C9A 126.6(11) 3_665 . . . ?
P2 P2 C8A C9A 151.5(12) 2_655 . . . ?
C2A P2 C8A C9A -76.8(12) . . . . ?
C7A P2 C8A C7A -102.2(8) 3_665 . . . ?
P1 P2 C8A C7A 99.6(11) . . . . ?
C1B P2 C8A C7A 143.3(6) . . . . ?
P1 P2 C8A C7A 73.3(5) 2_655 . . . ?
C12B P2 C8A C7A -92.6(8) 3_665 . . . ?
C12 P2 C8A C7A -119.0(10) 3_665 . . . ?
C2A P2 C8A C7A 150.7(6) . . . . ?
C7A P2 C8A P1 -175.5(5) 3_665 . . 2_655 ?
C7B P2 C8A P1 -127(2) . . . 2_655 ?
C12B P2 C8A P1 -165.9(8) 3_665 . . 2_655 ?
P2 P2 C8A P1 -79.3(3) 3_665 . . 2_655 ?
C12 P2 C8A P1 167.7(10) 3_665 . . 2_655 ?
C2A P2 C8A P1 77.4(4) . . . 2_655 ?
P2 C8A C9A C10A -122.7(13) . . . . ?
P1 C8A C9A C10A 118.0(16) 2_655 . . . ?
P2 C7A C12A C11A 176.8(11) 2_655 . . . ?
P1 C7A C12A C11A -118(2) 2_655 . . . ?
N1 P2 C7B C8B -148.2(6) . . . . ?
C7A P2 C7B C8B 87.3(6) 3_665 . . . ?
P1 P2 C7B C8B -97.7(6) 2_655 . . . ?
C12B P2 C7B C8B 93.4(11) 3_665 . . . ?
P2 P2 C7B C8B 170.7(5) 3_665 . . . ?
P2 P2 C7B C8B -152.0(7) 2_655 . . . ?
C7A P2 C7B C12B -92.1(8) 3_665 . . . ?
C1B P2 C7B C12B 149.5(6) . . . . ?
P1 P2 C7B C12B 82.9(6) 2_655 . . . ?
C12B P2 C7B C12B -86.1(9) 3_665 . . . ?
C8A P2 C7B C12B 131(3) . . . . ?
C12 P2 C7B C12B -109.0(11) 3_665 . . . ?
C2A P2 C7B C12B 157.3(6) . . . . ?
C7A P2 C7B P1 -175.0(5) 3_665 . . 2_655 ?
C12B P2 C7B P1 -168.9(8) 3_665 . . 2_655 ?
P2 P2 C7B P1 -91.6(2) 3_665 . . 2_655 ?
C12 P2 C7B P1 168.1(9) 3_665 . . 2_655 ?
C2A P2 C7B P1 74.4(5) . . . 2_655 ?
C7A P2 C7B P2 -120.7(5) 3_665 . . 2_655 ?
C1B P2 C7B P2 120.9(4) . . . 2_655 ?
C12B P2 C7B P2 -114.6(8) 3_665 . . 2_655 ?
C8A P2 C7B P2 103(2) . . . 2_655 ?
C12 P2 C7B P2 -137.6(9) 3_665 . . 2_655 ?
C2A P2 C7B P2 128.8(4) . . . 2_655 ?
P2 C7B C8B C9B -179.4(9) . . . . ?
P1 C7B C8B C9B 119.6(8) 2_655 . . . ?
P2 C7B C8B C9B 88.6(17) 2_655 . . . ?
C10B C11B C12B P2 -125.0(12) . . . 2_655 ?
P2 C7B C12B C11B 179.4(9) . . . . ?
P1 C7B C12B C11B -126.0(6) 2_655 . . . ?
P2 C7B C12B C11B -152.2(6) 2_655 . . . ?
C8B C7B C12B P2 152.1(6) . . . 2_655 ?
Cl22 C20 Cl21 C20 84(6) . . . 3_665 ?
Cl22 C20 Cl21 C20 143(7) . . . 2_655 ?
Cl21 C20 Cl22 C20 -147(6) . . . 2_655 ?
Cl21 C20 Cl22 C20 -86(6) . . . 3_665 ?
